data_4118967
loop_
_publ_author_name
'Phillip J. Milner'
'Thomas J. Maimone'
'Mingjuan Su'
'Jiahao Chen'
'Peter M\"uller'
'Stephen L. Buchwald'

_publ_section_title
;
 Investigating the Dearomative Rearrangement of Biaryl Phosphine-Ligated
 Pd(II) Complexes
;
_journal_name_full 'Journal of the American Chemical Society'
_journal_page_first 19922
_journal_page_last 19934
_journal_paper_doi 10.1021/ja310351e
_journal_volume 134
_journal_year 2012
_chemical_formula_sum 'C43.5 H68 I O2 P Pd'
_chemical_formula_weight 887.25
_chemical_name_systematic
; 
 ? 
;
_space_group_IT_number 2
_symmetry_cell_setting triclinic
_symmetry_space_group_name_Hall '-P 1'
_symmetry_space_group_name_H-M 'P -1'
_atom_sites_solution_hydrogens geom
_atom_sites_solution_primary direct
_atom_sites_solution_secondary difmap
_audit_creation_method SHELXL-97
_cell_angle_alpha 68.638(2)
_cell_angle_beta 70.570(2)
_cell_angle_gamma 88.106(2)
_cell_formula_units_Z 2
_cell_length_a 11.7507(9)
_cell_length_b 13.3686(10)
_cell_length_c 15.8562(12)
_cell_measurement_reflns_used 9677
_cell_measurement_temperature 100(2)
_cell_measurement_theta_max 30.56
_cell_measurement_theta_min 2.35
_cell_volume 2176.6(3)
_computing_cell_refinement 'SAINT 7.46A (Bruker-AXS, 2011)'
_computing_data_collection 'APEX2 v2011.4.0 (Bruker-AXS, 2011)'
_computing_data_reduction 'SAINT 7.46A (Bruker-AXS, 2011)'
_computing_molecular_graphics 'Bruker SHELXTL'
_computing_publication_material 'Bruker SHELXTL'
_computing_structure_refinement 'SHELXL-97 (Sheldrick, 2008)'
_computing_structure_solution 'SHELXS-97 (Sheldrick, 2008)'
_diffrn_ambient_temperature 100(2)
_diffrn_detector_area_resol_mean 8.3
_diffrn_measured_fraction_theta_full 0.999
_diffrn_measured_fraction_theta_max 0.999
_diffrn_measurement_device_type 'Bruker Smart APEX2 CCD'
_diffrn_measurement_method '\f and \w scans'
_diffrn_radiation_monochromator 'Incoatech ImuS multilayer optics'
_diffrn_radiation_source 'ImuS micro-focus sealed tube'
_diffrn_radiation_type MoK\a
_diffrn_radiation_wavelength 0.71073
_diffrn_reflns_av_R_equivalents 0.0459
_diffrn_reflns_av_sigmaI/netI 0.0287
_diffrn_reflns_limit_h_max 16
_diffrn_reflns_limit_h_min -16
_diffrn_reflns_limit_k_max 18
_diffrn_reflns_limit_k_min -18
_diffrn_reflns_limit_l_max 22
_diffrn_reflns_limit_l_min -22
_diffrn_reflns_number 93214
_diffrn_reflns_theta_full 30.32
_diffrn_reflns_theta_max 30.32
_diffrn_reflns_theta_min 1.47
_exptl_absorpt_coefficient_mu 1.204
_exptl_absorpt_correction_T_max 0.9648
_exptl_absorpt_correction_T_min 0.7947
_exptl_absorpt_correction_type multi-scan
_exptl_absorpt_process_details 'SADABS (Sheldrick, 2009)'
_exptl_crystal_colour orange
_exptl_crystal_density_diffrn 1.354
_exptl_crystal_description needle
_exptl_crystal_F_000 918
_exptl_crystal_size_max 0.20
_exptl_crystal_size_mid 0.07
_exptl_crystal_size_min 0.03
_refine_diff_density_max 2.841
_refine_diff_density_min -1.009
_refine_diff_density_rms 0.110
_refine_ls_extinction_method none
_refine_ls_goodness_of_fit_ref 1.040
_refine_ls_hydrogen_treatment constr
_refine_ls_matrix_type full
_refine_ls_number_parameters 510
_refine_ls_number_reflns 13049
_refine_ls_number_restraints 126
_refine_ls_restrained_S_all 1.043
_refine_ls_R_factor_all 0.0524
_refine_ls_R_factor_gt 0.0382
_refine_ls_shift/su_max 0.002
_refine_ls_shift/su_mean 0.000
_refine_ls_structure_factor_coef Fsqd
_refine_ls_weighting_details 'calc w=1/[\s^2^(Fo^2^)+(0.0480P)^2^+3.9841P] where P=(Fo^2^+2Fc^2^)/3'
_refine_ls_weighting_scheme calc
_refine_ls_wR_factor_gt 0.0957
_refine_ls_wR_factor_ref 0.1054
_reflns_number_gt 10512
_reflns_number_total 13049
_reflns_threshold_expression >2sigma(I)
_cod_data_source_file ja310351e_si_001_05.cif
_cod_data_source_block x11207
_cod_original_formula_sum 'C43.50 H68 I O2 P Pd'
_cod_database_code 4118967

loop_
_symmetry_equiv_pos_as_xyz
'x, y, z'
'-x, -y, -z'

loop_
_atom_site_label
_atom_site_type_symbol
_atom_site_fract_x
_atom_site_fract_y
_atom_site_fract_z
_atom_site_U_iso_or_equiv
_atom_site_adp_type
_atom_site_occupancy
_atom_site_symmetry_multiplicity
_atom_site_calc_flag
_atom_site_refinement_flags
_atom_site_disorder_assembly
_atom_site_disorder_group
I1 I 0.002877(16) 0.725602(16) 0.406326(15) 0.03142(6) Uani 1 1 d . . .
Pd1 Pd 0.220987(16) 0.819374(16) 0.352372(14) 0.02028(5) Uani 1 1 d . . .
P1 P 0.42964(6) 0.87490(6) 0.27493(5) 0.02028(13) Uani 1 1 d . . .
C1 C 0.5022(2) 0.8057(2) 0.18569(19) 0.0244(5) Uani 1 1 d . . .
C2 C 0.6159(3) 0.8664(3) 0.0995(2) 0.0302(6) Uani 1 1 d . . .
H2A H 0.6808 0.8753 0.1229 0.045 Uiso 1 1 calc R . .
H2B H 0.5970 0.9376 0.0629 0.045 Uiso 1 1 calc R . .
H2C H 0.6425 0.8251 0.0576 0.045 Uiso 1 1 calc R . .
C3 C 0.4055(3) 0.7886(3) 0.1456(2) 0.0297(6) Uani 1 1 d . . .
H3A H 0.4385 0.7517 0.1008 0.045 Uiso 1 1 calc R . .
H3B H 0.3820 0.8588 0.1116 0.045 Uiso 1 1 calc R . .
H3C H 0.3343 0.7446 0.1989 0.045 Uiso 1 1 calc R . .
C4 C 0.5338(3) 0.6942(3) 0.2404(2) 0.0291(6) Uani 1 1 d . . .
H4A H 0.4607 0.6522 0.2929 0.044 Uiso 1 1 calc R . .
H4B H 0.5952 0.7026 0.2674 0.044 Uiso 1 1 calc R . .
H4C H 0.5657 0.6564 0.1961 0.044 Uiso 1 1 calc R . .
C5 C 0.4738(2) 1.0270(2) 0.2147(2) 0.0248(5) Uani 1 1 d . . .
C6 C 0.4333(3) 1.0715(3) 0.1265(2) 0.0300(6) Uani 1 1 d . . .
H6A H 0.4444 1.1506 0.1007 0.045 Uiso 1 1 calc R . .
H6B H 0.3475 1.0472 0.1455 0.045 Uiso 1 1 calc R . .
H6C H 0.4821 1.0451 0.0769 0.045 Uiso 1 1 calc R . .
C7 C 0.4026(3) 1.0742(2) 0.2897(2) 0.0285(6) Uani 1 1 d . . .
H7A H 0.4072 1.1529 0.2584 0.043 Uiso 1 1 calc R . .
H7B H 0.4376 1.0561 0.3409 0.043 Uiso 1 1 calc R . .
H7C H 0.3176 1.0438 0.3175 0.043 Uiso 1 1 calc R . .
C8 C 0.6072(3) 1.0688(3) 0.1824(2) 0.0313(6) Uani 1 1 d . . .
H8A H 0.6568 1.0396 0.1352 0.047 Uiso 1 1 calc R . .
H8B H 0.6338 1.0458 0.2384 0.047 Uiso 1 1 calc R . .
H8C H 0.6163 1.1479 0.1529 0.047 Uiso 1 1 calc R . .
C11 C 0.4937(2) 0.8232(2) 0.37326(18) 0.0185(4) Uani 1 1 d . . .
C12 C 0.6192(2) 0.8293(2) 0.35583(18) 0.0199(5) Uani 1 1 d . . .
O1 O 0.69264(16) 0.86676(19) 0.26152(14) 0.0279(4) Uani 1 1 d . . .
C17 C 0.8210(2) 0.8775(3) 0.2391(2) 0.0297(6) Uani 1 1 d . . .
H17A H 0.8415 0.9250 0.2677 0.045 Uiso 1 1 calc R . .
H17B H 0.8613 0.9087 0.1689 0.045 Uiso 1 1 calc R . .
H17C H 0.8482 0.8063 0.2651 0.045 Uiso 1 1 calc R . .
C13 C 0.6648(2) 0.7959(2) 0.43101(19) 0.0200(5) Uani 1 1 d . . .
H13 H 0.7497 0.8035 0.4179 0.024 Uiso 1 1 calc R . .
C14 C 0.5856(2) 0.7514(2) 0.52520(19) 0.0210(5) Uani 1 1 d . . .
H14 H 0.6161 0.7307 0.5770 0.025 Uiso 1 1 calc R . .
C15 C 0.4624(2) 0.7372(2) 0.54412(18) 0.0197(5) Uani 1 1 d . . .
O2 O 0.37937(18) 0.68618(17) 0.63502(14) 0.0251(4) Uani 1 1 d . . .
C18 C 0.4241(3) 0.6489(3) 0.7128(2) 0.0378(7) Uani 1 1 d . . .
H18A H 0.4818 0.5959 0.7035 0.057 Uiso 1 1 calc R . .
H18B H 0.3564 0.6151 0.7735 0.057 Uiso 1 1 calc R . .
H18C H 0.4651 0.7100 0.7152 0.057 Uiso 1 1 calc R . .
C16 C 0.4141(2) 0.7737(2) 0.46869(18) 0.0183(4) Uani 1 1 d . . .
C21 C 0.2786(2) 0.7478(2) 0.50183(18) 0.0187(4) Uani 1 1 d . . .
C22 C 0.2345(2) 0.6406(2) 0.5232(2) 0.0216(5) Uani 1 1 d . . .
C27 C 0.3157(2) 0.5628(2) 0.4886(2) 0.0238(5) Uani 1 1 d . . .
H27 H 0.3967 0.6034 0.4454 0.029 Uiso 1 1 calc R . .
C28 C 0.2660(3) 0.5186(2) 0.4301(2) 0.0301(6) Uani 1 1 d . . .
H28A H 0.1889 0.4745 0.4720 0.045 Uiso 1 1 calc R . .
H28B H 0.3243 0.4742 0.4037 0.045 Uiso 1 1 calc R . .
H28C H 0.2531 0.5788 0.3771 0.045 Uiso 1 1 calc R . .
C29 C 0.3341(3) 0.4711(2) 0.5740(2) 0.0302(6) Uani 1 1 d . . .
H29A H 0.2563 0.4284 0.6164 0.045 Uiso 1 1 calc R . .
H29B H 0.3661 0.5016 0.6101 0.045 Uiso 1 1 calc R . .
H29C H 0.3917 0.4247 0.5500 0.045 Uiso 1 1 calc R . .
C23 C 0.1161(2) 0.6012(2) 0.5864(2) 0.0249(5) Uani 1 1 d . . .
H23 H 0.0867 0.5298 0.5996 0.030 Uiso 1 1 calc R . .
C24 C 0.0402(2) 0.6630(2) 0.6304(2) 0.0262(5) Uani 1 1 d . A .
C30 C -0.0856(3) 0.6172(3) 0.7042(3) 0.0386(7) Uani 1 1 d DU . .
H30A H -0.0824 0.6268 0.7631 0.046 Uiso 0.550(9) 1 calc PR A 1
H30B H -0.1025 0.5492 0.6958 0.046 Uiso 0.450(9) 1 calc PR A 2
C31 C -0.1876(3) 0.6888(3) 0.6794(2) 0.0347(7) Uani 1 1 d DU A .
H31A H -0.2665 0.6559 0.7290 0.052 Uiso 1 1 calc R . .
H31B H -0.1888 0.6939 0.6165 0.052 Uiso 1 1 calc R . .
H31C H -0.1712 0.7612 0.6774 0.052 Uiso 1 1 calc R . .
C32 C -0.1171(5) 0.5003(5) 0.7375(4) 0.0369(15) Uani 0.550(9) 1 d PDU A 1
H32A H -0.1998 0.4807 0.7844 0.055 Uiso 0.550(9) 1 calc PR A 1
H32B H -0.0603 0.4611 0.7680 0.055 Uiso 0.550(9) 1 calc PR A 1
H32C H -0.1122 0.4813 0.6824 0.055 Uiso 0.550(9) 1 calc PR A 1
C32A C -0.0828(7) 0.5811(7) 0.8000(5) 0.046(2) Uani 0.450(9) 1 d PDU A 2
H32D H -0.1646 0.5522 0.8464 0.068 Uiso 0.450(9) 1 calc PR A 2
H32E H -0.0543 0.6419 0.8109 0.068 Uiso 0.450(9) 1 calc PR A 2
H32F H -0.0278 0.5245 0.8086 0.068 Uiso 0.450(9) 1 calc PR A 2
C25 C 0.0839(2) 0.7681(2) 0.6087(2) 0.0252(5) Uani 1 1 d . . .
H25 H 0.0317 0.8118 0.6369 0.030 Uiso 1 1 calc R A .
C26 C 0.2002(2) 0.8113(2) 0.54746(19) 0.0207(5) Uani 1 1 d . A .
C33 C 0.2466(2) 0.9210(2) 0.53698(19) 0.0217(5) Uani 1 1 d . . .
H33 H 0.3257 0.9442 0.4822 0.026 Uiso 1 1 calc R A .
C34 C 0.1600(3) 1.0072(2) 0.5143(2) 0.0249(5) Uani 1 1 d . A .
H34A H 0.1344 1.0030 0.4627 0.037 Uiso 1 1 calc R . .
H34B H 0.2016 1.0789 0.4935 0.037 Uiso 1 1 calc R . .
H34C H 0.0886 0.9948 0.5722 0.037 Uiso 1 1 calc R . .
C35 C 0.2697(3) 0.9151(3) 0.6283(2) 0.0324(6) Uani 1 1 d . A .
H35A H 0.1935 0.8914 0.6833 0.049 Uiso 1 1 calc R . .
H35B H 0.3012 0.9866 0.6193 0.049 Uiso 1 1 calc R . .
H35C H 0.3290 0.8635 0.6406 0.049 Uiso 1 1 calc R . .
C41 C 0.1661(2) 0.9230(2) 0.24749(19) 0.0242(5) Uani 1 1 d . . .
C42 C 0.1562(2) 0.9060(3) 0.1688(2) 0.0273(6) Uani 1 1 d . . .
H42 H 0.1742 0.8390 0.1619 0.033 Uiso 1 1 calc R . .
C43 C 0.1201(2) 0.9858(3) 0.0999(2) 0.0293(6) Uani 1 1 d . . .
H43 H 0.1168 0.9729 0.0456 0.035 Uiso 1 1 calc R . .
C44 C 0.0890(3) 1.0828(3) 0.1084(2) 0.0334(7) Uani 1 1 d U B .
C47 C 0.0518(4) 1.1695(3) 0.0320(3) 0.0530(10) Uani 1 1 d DU . .
H47A H 0.1048 1.2364 0.0110 0.064 Uiso 0.567(5) 1 calc PR B 1
H47B H 0.0716 1.1477 -0.0242 0.064 Uiso 0.567(5) 1 calc PR B 1
H47C H 0.0650 1.1442 -0.0216 0.064 Uiso 0.433(5) 1 calc PR B 2
H47D H -0.0368 1.1710 0.0602 0.064 Uiso 0.433(5) 1 calc PR B 2
C48 C -0.0638(6) 1.1962(6) 0.0510(6) 0.054(2) Uani 0.567(5) 1 d PDU B 1
H48A H -0.0836 1.2249 0.1030 0.065 Uiso 0.567(5) 1 calc PR B 1
H48B H -0.1193 1.1300 0.0749 0.065 Uiso 0.567(5) 1 calc PR B 1
C49 C -0.0867(7) 1.2800(6) -0.0366(7) 0.064(2) Uani 0.567(5) 1 d PDU B 1
H49A H -0.0415 1.3496 -0.0530 0.076 Uiso 0.567(5) 1 calc PR B 1
H49B H -0.0520 1.2571 -0.0920 0.076 Uiso 0.567(5) 1 calc PR B 1
C50 C -0.2134(8) 1.2987(8) -0.0261(9) 0.094(4) Uani 0.567(5) 1 d PDU B 1
H50A H -0.2172 1.3525 -0.0864 0.141 Uiso 0.567(5) 1 calc PR B 1
H50B H -0.2482 1.3251 0.0263 0.141 Uiso 0.567(5) 1 calc PR B 1
H50C H -0.2595 1.2309 -0.0110 0.141 Uiso 0.567(5) 1 calc PR B 1
C48A C 0.1023(8) 1.2748(6) -0.0088(6) 0.0404(17) Uani 0.433(5) 1 d PDU B 2
H48C H 0.1911 1.2746 -0.0374 0.048 Uiso 0.433(5) 1 calc PR B 2
H48D H 0.0881 1.3018 0.0440 0.048 Uiso 0.433(5) 1 calc PR B 2
C49A C 0.0601(9) 1.3561(7) -0.0857(7) 0.054(3) Uani 0.433(5) 1 d PDU B 2
H49C H 0.0634 1.3262 -0.1350 0.065 Uiso 0.433(5) 1 calc PR B 2
H49D H -0.0254 1.3670 -0.0556 0.065 Uiso 0.433(5) 1 calc PR B 2
C50A C 0.1354(12) 1.4638(8) -0.1345(9) 0.068(3) Uani 0.433(5) 1 d PDU B 2
H50D H 0.1035 1.5129 -0.1825 0.102 Uiso 0.433(5) 1 calc PR B 2
H50E H 0.2197 1.4541 -0.1665 0.102 Uiso 0.433(5) 1 calc PR B 2
H50F H 0.1320 1.4944 -0.0863 0.102 Uiso 0.433(5) 1 calc PR B 2
C45 C 0.0918(3) 1.0977(3) 0.1900(2) 0.0317(6) Uani 1 1 d . . .
H45 H 0.0682 1.1628 0.1989 0.038 Uiso 1 1 calc R B .
C46 C 0.1287(2) 1.0185(2) 0.2592(2) 0.0265(6) Uani 1 1 d . B .
H46 H 0.1283 1.0300 0.3150 0.032 Uiso 1 1 calc R . .
C1S C 0.253(3) 0.473(3) -0.0050(18) 0.220(11) Uani 0.50 1 d PDU C -1
H1S1 H 0.2079 0.4506 -0.0383 0.331 Uiso 0.50 1 calc PR C -1
H1S2 H 0.2938 0.5461 -0.0455 0.331 Uiso 0.50 1 calc PR C -1
H1S3 H 0.1958 0.4740 0.0562 0.331 Uiso 0.50 1 calc PR C -1
C2S C 0.340(2) 0.400(3) 0.014(2) 0.200(10) Uani 0.50 1 d PDU C -1
H2S1 H 0.2954 0.3345 0.0694 0.240 Uiso 0.50 1 calc PR C -1
H2S2 H 0.3720 0.3781 -0.0426 0.240 Uiso 0.50 1 calc PR C -1
C3S C 0.440(3) 0.427(3) 0.032(3) 0.221(11) Uani 0.50 1 d PDU C -1
H3S1 H 0.4851 0.3621 0.0428 0.265 Uiso 0.50 1 calc PR C -1
H3S2 H 0.4071 0.4350 0.0954 0.265 Uiso 0.50 1 calc PR C -1
C4S C 0.528(3) 0.514(3) -0.027(2) 0.200(10) Uani 0.50 1 d PDU C -1
H4S1 H 0.4860 0.5752 -0.0580 0.240 Uiso 0.50 1 calc PR C -1
H4S2 H 0.5841 0.4944 -0.0795 0.240 Uiso 0.50 1 calc PR C -1
C5S C 0.597(2) 0.552(3) 0.0134(18) 0.192(13) Uani 0.50 1 d PDU C -1
H5S1 H 0.6828 0.5453 -0.0167 0.288 Uiso 0.50 1 calc PR C -1
H5S2 H 0.5710 0.5101 0.0829 0.288 Uiso 0.50 1 calc PR C -1
H5S3 H 0.5859 0.6286 0.0025 0.288 Uiso 0.50 1 calc PR C -1

loop_
_atom_site_aniso_label
_atom_site_aniso_U_11
_atom_site_aniso_U_22
_atom_site_aniso_U_33
_atom_site_aniso_U_23
_atom_site_aniso_U_13
_atom_site_aniso_U_12
I1 0.01684(9) 0.03264(10) 0.03928(11) -0.00275(8) -0.01458(7) 0.00051(7)
Pd1 0.01337(9) 0.02515(10) 0.02279(10) -0.00789(8) -0.00829(7) 0.00459(7)
P1 0.0135(3) 0.0288(3) 0.0203(3) -0.0097(3) -0.0077(2) 0.0051(2)
C1 0.0184(11) 0.0362(15) 0.0238(12) -0.0159(11) -0.0089(10) 0.0081(11)
C2 0.0208(12) 0.0493(18) 0.0227(13) -0.0161(12) -0.0076(10) 0.0065(12)
C3 0.0235(13) 0.0446(17) 0.0282(14) -0.0194(13) -0.0118(11) 0.0080(12)
C4 0.0276(14) 0.0382(16) 0.0266(13) -0.0178(12) -0.0101(11) 0.0122(12)
C5 0.0206(12) 0.0296(13) 0.0230(12) -0.0067(10) -0.0095(10) 0.0026(10)
C6 0.0220(13) 0.0372(16) 0.0248(13) -0.0041(12) -0.0090(10) 0.0033(11)
C7 0.0284(14) 0.0277(14) 0.0282(13) -0.0086(11) -0.0104(11) 0.0041(11)
C8 0.0223(13) 0.0370(16) 0.0324(15) -0.0085(12) -0.0115(11) 0.0002(12)
C11 0.0140(10) 0.0226(11) 0.0221(11) -0.0094(9) -0.0093(9) 0.0055(9)
C12 0.0145(10) 0.0239(12) 0.0222(11) -0.0087(10) -0.0073(9) 0.0042(9)
O1 0.0112(8) 0.0478(12) 0.0225(9) -0.0107(9) -0.0060(7) 0.0042(8)
C17 0.0118(11) 0.0487(18) 0.0278(13) -0.0143(13) -0.0060(10) 0.0051(11)
C13 0.0166(11) 0.0212(11) 0.0261(12) -0.0102(10) -0.0109(9) 0.0054(9)
C14 0.0218(12) 0.0214(11) 0.0239(12) -0.0096(10) -0.0119(10) 0.0060(9)
C15 0.0192(11) 0.0190(11) 0.0205(11) -0.0070(9) -0.0071(9) 0.0050(9)
O2 0.0225(9) 0.0281(10) 0.0208(9) -0.0052(7) -0.0071(7) 0.0052(8)
C18 0.0352(16) 0.0487(19) 0.0214(13) -0.0022(13) -0.0122(12) 0.0082(14)
C16 0.0154(10) 0.0177(11) 0.0238(11) -0.0093(9) -0.0080(9) 0.0048(9)
C21 0.0144(10) 0.0189(11) 0.0223(11) -0.0073(9) -0.0065(9) 0.0034(9)
C22 0.0166(11) 0.0205(11) 0.0280(13) -0.0085(10) -0.0089(10) 0.0048(9)
C27 0.0198(11) 0.0207(12) 0.0329(14) -0.0119(10) -0.0099(10) 0.0063(10)
C28 0.0257(13) 0.0289(14) 0.0396(16) -0.0177(13) -0.0111(12) 0.0060(11)
C29 0.0296(14) 0.0238(13) 0.0401(16) -0.0127(12) -0.0156(12) 0.0101(11)
C23 0.0184(12) 0.0209(12) 0.0320(14) -0.0071(10) -0.0076(10) 0.0017(10)
C24 0.0160(11) 0.0245(13) 0.0321(14) -0.0067(11) -0.0052(10) 0.0023(10)
C30 0.0193(13) 0.0327(15) 0.0470(18) -0.0060(14) -0.0003(12) -0.0012(11)
C31 0.0245(14) 0.0349(15) 0.0336(15) -0.0127(13) 0.0044(11) -0.0051(11)
C32 0.028(3) 0.036(3) 0.036(3) -0.007(2) -0.004(2) -0.004(2)
C32A 0.030(4) 0.042(4) 0.034(3) 0.003(3) 0.008(3) 0.001(3)
C25 0.0187(12) 0.0251(13) 0.0294(13) -0.0108(11) -0.0050(10) 0.0078(10)
C26 0.0183(11) 0.0202(11) 0.0229(11) -0.0076(9) -0.0069(9) 0.0047(9)
C33 0.0198(11) 0.0210(11) 0.0262(12) -0.0105(10) -0.0089(10) 0.0057(9)
C34 0.0235(12) 0.0240(12) 0.0299(13) -0.0124(11) -0.0105(11) 0.0086(10)
C35 0.0428(17) 0.0281(14) 0.0366(16) -0.0158(12) -0.0227(14) 0.0096(13)
C41 0.0160(11) 0.0322(14) 0.0229(12) -0.0066(10) -0.0092(9) 0.0053(10)
C42 0.0187(12) 0.0379(15) 0.0284(13) -0.0134(12) -0.0114(10) 0.0058(11)
C43 0.0168(12) 0.0470(17) 0.0225(12) -0.0098(12) -0.0085(10) 0.0028(11)
C44 0.0261(14) 0.0414(16) 0.0263(14) -0.0038(12) -0.0115(11) 0.0083(12)
C47 0.069(3) 0.050(2) 0.0409(19) -0.0059(16) -0.0332(19) 0.0227(19)
C48 0.032(3) 0.044(3) 0.059(4) 0.013(3) -0.016(3) 0.005(3)
C49 0.045(4) 0.049(4) 0.081(5) 0.008(4) -0.039(4) 0.002(3)
C50 0.053(4) 0.067(6) 0.126(9) 0.020(6) -0.047(5) 0.003(4)
C48A 0.038(4) 0.042(3) 0.041(4) -0.008(3) -0.022(3) 0.008(3)
C49A 0.051(5) 0.043(4) 0.058(5) 0.005(4) -0.032(4) -0.003(4)
C50A 0.083(8) 0.044(5) 0.065(7) 0.005(4) -0.038(6) -0.014(5)
C45 0.0281(14) 0.0348(15) 0.0300(14) -0.0090(12) -0.0116(12) 0.0125(12)
C46 0.0213(12) 0.0344(14) 0.0226(12) -0.0095(11) -0.0080(10) 0.0082(11)
C1S 0.23(2) 0.27(3) 0.151(19) -0.11(2) -0.006(17) 0.026(18)
C2S 0.19(2) 0.24(2) 0.197(17) -0.183(17) 0.003(16) 0.020(16)
C3S 0.20(2) 0.29(3) 0.189(17) -0.16(2) -0.004(13) 0.014(16)
C4S 0.19(2) 0.30(3) 0.154(18) -0.16(2) -0.033(13) 0.012(17)
C5S 0.123(18) 0.35(3) 0.121(17) -0.080(19) -0.074(15) 0.036(18)

loop_
_atom_type_symbol
_atom_type_description
_atom_type_scat_dispersion_real
_atom_type_scat_dispersion_imag
_atom_type_scat_source
C C 0.0033 0.0016 'International Tables Vol C Tables 4.2.6.8 and 6.1.1.4'
H H 0.0000 0.0000 'International Tables Vol C Tables 4.2.6.8 and 6.1.1.4'
O O 0.0106 0.0060 'International Tables Vol C Tables 4.2.6.8 and 6.1.1.4'
P P 0.1023 0.0942 'International Tables Vol C Tables 4.2.6.8 and 6.1.1.4'
Pd Pd -0.9988 1.0072 'International Tables Vol C Tables 4.2.6.8 and 6.1.1.4'
I I -0.4742 1.8119 'International Tables Vol C Tables 4.2.6.8 and 6.1.1.4'

loop_
_geom_angle_atom_site_label_1
_geom_angle_atom_site_label_2
_geom_angle_atom_site_label_3
_geom_angle
C41 Pd1 P1 96.98(8)
C41 Pd1 C21 159.16(10)
P1 Pd1 C21 83.18(6)
C41 Pd1 I1 80.98(8)
P1 Pd1 I1 163.41(2)
C21 Pd1 I1 104.60(6)
C11 P1 C5 107.07(12)
C11 P1 C1 107.13(12)
C5 P1 C1 110.58(13)
C11 P1 Pd1 104.29(8)
C5 P1 Pd1 116.12(9)
C1 P1 Pd1 111.00(9)
C4 C1 C3 107.7(3)
C4 C1 C2 108.3(2)
C3 C1 C2 107.7(2)
C4 C1 P1 109.07(18)
C3 C1 P1 106.90(18)
C2 C1 P1 116.8(2)
C1 C2 H2A 109.5
C1 C2 H2B 109.5
H2A C2 H2B 109.5
C1 C2 H2C 109.5
H2A C2 H2C 109.5
H2B C2 H2C 109.5
C1 C3 H3A 109.5
C1 C3 H3B 109.5
H3A C3 H3B 109.5
C1 C3 H3C 109.5
H3A C3 H3C 109.5
H3B C3 H3C 109.5
C1 C4 H4A 109.5
C1 C4 H4B 109.5
H4A C4 H4B 109.5
C1 C4 H4C 109.5
H4A C4 H4C 109.5
H4B C4 H4C 109.5
C8 C5 C6 107.8(2)
C8 C5 C7 106.4(2)
C6 C5 C7 109.2(2)
C8 C5 P1 118.5(2)
C6 C5 P1 108.8(2)
C7 C5 P1 105.86(19)
C5 C6 H6A 109.5
C5 C6 H6B 109.5
H6A C6 H6B 109.5
C5 C6 H6C 109.5
H6A C6 H6C 109.5
H6B C6 H6C 109.5
C5 C7 H7A 109.5
C5 C7 H7B 109.5
H7A C7 H7B 109.5
C5 C7 H7C 109.5
H7A C7 H7C 109.5
H7B C7 H7C 109.5
C5 C8 H8A 109.5
C5 C8 H8B 109.5
H8A C8 H8B 109.5
C5 C8 H8C 109.5
H8A C8 H8C 109.5
H8B C8 H8C 109.5
C16 C11 C12 118.6(2)
C16 C11 P1 118.79(18)
C12 C11 P1 122.55(19)
O1 C12 C13 122.3(2)
O1 C12 C11 116.2(2)
C13 C12 C11 121.5(2)
C12 O1 C17 118.8(2)
O1 C17 H17A 109.5
O1 C17 H17B 109.5
H17A C17 H17B 109.5
O1 C17 H17C 109.5
H17A C17 H17C 109.5
H17B C17 H17C 109.5
C14 C13 C12 119.5(2)
C14 C13 H13 120.2
C12 C13 H13 120.2
C15 C14 C13 120.2(2)
C15 C14 H14 119.9
C13 C14 H14 119.9
O2 C15 C14 123.5(2)
O2 C15 C16 115.5(2)
C14 C15 C16 121.0(2)
C15 O2 C18 117.3(2)
O2 C18 H18A 109.5
O2 C18 H18B 109.5
H18A C18 H18B 109.5
O2 C18 H18C 109.5
H18A C18 H18C 109.5
H18B C18 H18C 109.5
C11 C16 C15 118.9(2)
C11 C16 C21 127.0(2)
C15 C16 C21 113.9(2)
C22 C21 C26 118.4(2)
C22 C21 C16 117.7(2)
C26 C21 C16 119.0(2)
C22 C21 Pd1 91.94(16)
C26 C21 Pd1 93.86(16)
C16 C21 Pd1 106.44(16)
C23 C22 C21 119.4(2)
C23 C22 C27 118.2(2)
C21 C22 C27 122.0(2)
C22 C27 C28 111.6(2)
C22 C27 C29 110.5(2)
C28 C27 C29 111.2(2)
C22 C27 H27 107.8
C28 C27 H27 107.8
C29 C27 H27 107.8
C27 C28 H28A 109.5
C27 C28 H28B 109.5
H28A C28 H28B 109.5
C27 C28 H28C 109.5
H28A C28 H28C 109.5
H28B C28 H28C 109.5
C27 C29 H29A 109.5
C27 C29 H29B 109.5
H29A C29 H29B 109.5
C27 C29 H29C 109.5
H29A C29 H29C 109.5
H29B C29 H29C 109.5
C24 C23 C22 122.1(3)
C24 C23 H23 119.0
C22 C23 H23 119.0
C23 C24 C25 118.2(2)
C23 C24 C30 121.8(3)
C25 C24 C30 120.0(3)
C32A C30 C32 78.8(5)
C32A C30 C24 110.7(4)
C32 C30 C24 117.1(3)
C32A C30 C31 119.0(4)
C32 C30 C31 114.6(4)
C24 C30 C31 112.7(3)
C32A C30 H30A 25.1
C32 C30 H30A 103.4
C24 C30 H30A 103.4
C31 C30 H30A 103.4
C32A C30 H30B 104.2
C32 C30 H30B 25.7
C24 C30 H30B 104.2
C31 C30 H30B 104.2
H30A C30 H30B 129.0
C30 C31 H31A 109.5
C30 C31 H31B 109.5
H31A C31 H31B 109.5
C30 C31 H31C 109.5
H31A C31 H31C 109.5
H31B C31 H31C 109.5
C30 C32 H32A 109.5
C30 C32 H32B 109.5
H32A C32 H32B 109.5
C30 C32 H32C 109.5
H32A C32 H32C 109.5
H32B C32 H32C 109.5
C30 C32A H32D 109.5
C30 C32A H32E 109.5
H32D C32A H32E 109.5
C30 C32A H32F 109.5
H32D C32A H32F 109.5
H32E C32A H32F 109.5
C26 C25 C24 122.4(3)
C26 C25 H25 118.8
C24 C25 H25 118.8
C25 C26 C21 119.5(2)
C25 C26 C33 119.4(2)
C21 C26 C33 120.9(2)
C26 C33 C35 110.9(2)
C26 C33 C34 112.7(2)
C35 C33 C34 109.3(2)
C26 C33 H33 107.9
C35 C33 H33 107.9
C34 C33 H33 107.9
C33 C34 H34A 109.5
C33 C34 H34B 109.5
H34A C34 H34B 109.5
C33 C34 H34C 109.5
H34A C34 H34C 109.5
H34B C34 H34C 109.5
C33 C35 H35A 109.5
C33 C35 H35B 109.5
H35A C35 H35B 109.5
C33 C35 H35C 109.5
H35A C35 H35C 109.5
H35B C35 H35C 109.5
C42 C41 C46 117.5(3)
C42 C41 Pd1 126.7(2)
C46 C41 Pd1 115.7(2)
C41 C42 C43 120.9(3)
C41 C42 H42 119.6
C43 C42 H42 119.6
C44 C43 C42 121.8(3)
C44 C43 H43 119.1
C42 C43 H43 119.1
C43 C44 C45 117.5(3)
C43 C44 C47 121.2(3)
C45 C44 C47 121.3(3)
C48 C47 C48A 94.1(5)
C48 C47 C44 121.1(4)
C48A C47 C44 122.5(5)
C48 C47 H47A 107.1
C48A C47 H47A 15.8
C44 C47 H47A 107.1
C48 C47 H47B 107.1
C48A C47 H47B 102.9
C44 C47 H47B 107.1
H47A C47 H47B 106.8
C48 C47 H47C 103.7
C48A C47 H47C 106.7
C44 C47 H47C 106.7
H47A C47 H47C 111.2
H47B C47 H47C 4.8
C48 C47 H47D 14.9
C48A C47 H47D 106.7
C44 C47 H47D 106.7
H47A C47 H47D 118.0
H47B C47 H47D 110.8
H47C C47 H47D 106.6
C47 C48 C49 113.7(6)
C47 C48 H48A 108.8
C49 C48 H48A 108.8
C47 C48 H48B 108.8
C49 C48 H48B 108.8
H48A C48 H48B 107.7
C50 C49 C48 116.6(7)
C50 C49 H49A 108.2
C48 C49 H49A 108.2
C50 C49 H49B 108.2
C48 C49 H49B 108.2
H49A C49 H49B 107.3
C49 C50 H50A 109.5
C49 C50 H50B 109.5
H50A C50 H50B 109.5
C49 C50 H50C 109.5
H50A C50 H50C 109.5
H50B C50 H50C 109.5
C47 C48A C49A 118.8(7)
C47 C48A H48C 107.6
C49A C48A H48C 107.6
C47 C48A H48D 107.6
C49A C48A H48D 107.6
H48C C48A H48D 107.0
C50A C49A C48A 113.2(8)
C50A C49A H49C 108.9
C48A C49A H49C 108.9
C50A C49A H49D 108.9
C48A C49A H49D 108.9
H49C C49A H49D 107.8
C49A C50A H50D 109.5
C49A C50A H50E 109.5
H50D C50A H50E 109.5
C49A C50A H50F 109.5
H50D C50A H50F 109.5
H50E C50A H50F 109.5
C44 C45 C46 121.2(3)
C44 C45 H45 119.4
C46 C45 H45 119.4
C41 C46 C45 120.8(3)
C41 C46 H46 119.6
C45 C46 H46 119.6
C2S C1S H1S1 109.5
C2S C1S H1S2 109.5
H1S1 C1S H1S2 109.5
C2S C1S H1S3 109.5
H1S1 C1S H1S3 109.5
H1S2 C1S H1S3 109.5
C3S C2S C1S 122(2)
C3S C2S H2S1 106.7
C1S C2S H2S1 106.7
C3S C2S H2S2 106.7
C1S C2S H2S2 106.7
H2S1 C2S H2S2 106.6
C2S C3S C4S 126(3)
C2S C3S H3S1 105.8
C4S C3S H3S1 105.8
C2S C3S H3S2 105.8
C4S C3S H3S2 105.8
H3S1 C3S H3S2 106.2
C3S C4S C5S 119(2)
C3S C4S H4S1 107.7
C5S C4S H4S1 107.7
C3S C4S H4S2 107.7
C5S C4S H4S2 107.7
H4S1 C4S H4S2 107.1
C4S C5S H5S1 109.5
C4S C5S H5S2 109.5
H5S1 C5S H5S2 109.5
C4S C5S H5S3 109.5
H5S1 C5S H5S3 109.5
H5S2 C5S H5S3 109.5

loop_
_geom_bond_atom_site_label_1
_geom_bond_atom_site_label_2
_geom_bond_distance
I1 Pd1 2.6162(3)
Pd1 C41 2.019(3)
Pd1 P1 2.3502(7)
Pd1 C21 2.523(3)
P1 C11 1.854(3)
P1 C5 1.908(3)
P1 C1 1.919(3)
C1 C4 1.533(4)
C1 C3 1.533(4)
C1 C2 1.536(4)
C2 H2A 0.9800
C2 H2B 0.9800
C2 H2C 0.9800
C3 H3A 0.9800
C3 H3B 0.9800
C3 H3C 0.9800
C4 H4A 0.9800
C4 H4B 0.9800
C4 H4C 0.9800
C5 C8 1.532(4)
C5 C6 1.536(4)
C5 C7 1.536(4)
C6 H6A 0.9800
C6 H6B 0.9800
C6 H6C 0.9800
C7 H7A 0.9800
C7 H7B 0.9800
C7 H7C 0.9800
C8 H8A 0.9800
C8 H8B 0.9800
C8 H8C 0.9800
C11 C16 1.404(3)
C11 C12 1.407(3)
C12 O1 1.362(3)
C12 C13 1.388(3)
O1 C17 1.429(3)
C17 H17A 0.9800
C17 H17B 0.9800
C17 H17C 0.9800
C13 C14 1.384(4)
C13 H13 0.9500
C14 C15 1.382(4)
C14 H14 0.9500
C15 O2 1.374(3)
C15 C16 1.414(3)
O2 C18 1.419(4)
C18 H18A 0.9800
C18 H18B 0.9800
C18 H18C 0.9800
C16 C21 1.509(3)
C21 C22 1.419(4)
C21 C26 1.431(3)
C22 C23 1.397(4)
C22 C27 1.516(4)
C27 C28 1.527(4)
C27 C29 1.533(4)
C27 H27 1.0000
C28 H28A 0.9800
C28 H28B 0.9800
C28 H28C 0.9800
C29 H29A 0.9800
C29 H29B 0.9800
C29 H29C 0.9800
C23 C24 1.387(4)
C23 H23 0.9500
C24 C25 1.390(4)
C24 C30 1.522(4)
C30 C32A 1.428(8)
C30 C32 1.471(6)
C30 C31 1.572(5)
C30 H30A 1.0000
C30 H30B 1.0000
C31 H31A 0.9800
C31 H31B 0.9800
C31 H31C 0.9800
C32 H32A 0.9800
C32 H32B 0.9800
C32 H32C 0.9800
C32A H32D 0.9800
C32A H32E 0.9800
C32A H32F 0.9800
C25 C26 1.380(4)
C25 H25 0.9500
C26 C33 1.513(4)
C33 C35 1.534(4)
C33 C34 1.536(4)
C33 H33 1.0000
C34 H34A 0.9800
C34 H34B 0.9800
C34 H34C 0.9800
C35 H35A 0.9800
C35 H35B 0.9800
C35 H35C 0.9800
C41 C42 1.388(4)
C41 C46 1.394(4)
C42 C43 1.393(4)
C42 H42 0.9500
C43 C44 1.377(5)
C43 H43 0.9500
C44 C45 1.390(5)
C44 C47 1.516(4)
C47 C48 1.355(7)
C47 C48A 1.375(9)
C47 H47A 0.9900
C47 H47B 0.9900
C47 H47C 0.9900
C47 H47D 0.9900
C48 C49 1.533(9)
C48 H48A 0.9900
C48 H48B 0.9900
C49 C50 1.466(10)
C49 H49A 0.9900
C49 H49B 0.9900
C50 H50A 0.9800
C50 H50B 0.9800
C50 H50C 0.9800
C48A C49A 1.521(10)
C48A H48C 0.9900
C48A H48D 0.9900
C49A C50A 1.507(12)
C49A H49C 0.9900
C49A H49D 0.9900
C50A H50D 0.9800
C50A H50E 0.9800
C50A H50F 0.9800
C45 C46 1.398(4)
C45 H45 0.9500
C46 H46 0.9500
C1S C2S 1.427(19)
C1S H1S1 0.9800
C1S H1S2 0.9800
C1S H1S3 0.9800
C2S C3S 1.391(18)
C2S H2S1 0.9900
C2S H2S2 0.9900
C3S C4S 1.394(18)
C3S H3S1 0.9900
C3S H3S2 0.9900
C4S C5S 1.401(19)
C4S H4S1 0.9900
C4S H4S2 0.9900
C5S H5S1 0.9800
C5S H5S2 0.9800
C5S H5S3 0.9800
